data_7108576
loop_
_publ_author_name
'Daniel P. Iwaniuk'
'Christian Wolf'

_publ_section_title
;
 Chiroptical sensing of citronellal: systematic development of a
 stereodynamic probe using the concept of isostericity
;
_journal_name_full Chem.Commun.
_journal_page_first 11226
_journal_paper_doi 10.1039/c2cc36267h
_journal_volume 48
_journal_year 2012
_chemical_formula_sum 'C38 H24 N2'
_chemical_formula_weight 508.59
_chemical_name_common ICD-6
_chemical_name_systematic
;
?
;
_space_group_IT_number 14
_symmetry_cell_setting monoclinic
_symmetry_space_group_name_Hall '-P 2yn'
_symmetry_space_group_name_H-M 'P 1 21/n 1'
_atom_sites_solution_hydrogens geom
_atom_sites_solution_primary direct
_atom_sites_solution_secondary difmap
_audit_creation_method SHELXL-97
_cell_angle_alpha 90.00
_cell_angle_beta 96.3450(10)
_cell_angle_gamma 90.00
_cell_formula_units_Z 2
_cell_length_a 9.8279(11)
_cell_length_b 4.9456(6)
_cell_length_c 27.487(3)
_cell_measurement_reflns_used 11300
_cell_measurement_temperature 296(2)
_cell_measurement_theta_max 56.910
_cell_measurement_theta_min 4.573
_cell_volume 1327.8(3)
_computing_cell_refinement 'SAINT, Bruker-AXS'
_computing_data_collection 'APEX, Bruker-AXS'
_computing_data_reduction 'SAINT, Bruker-AXS'
_computing_molecular_graphics X-SEED,L.Barbour(1999):http://x-seed.net/
_computing_structure_refinement 'SHELXL-97 (Sheldrick, 1997)'
_computing_structure_solution 'SHELXS-97 (Sheldrick, 1990)'
_diffrn_ambient_temperature 296(2)
_diffrn_measured_fraction_theta_full 1.000
_diffrn_measured_fraction_theta_max 0.931
_diffrn_measurement_device_type 'Siemens SMART,Bruker APEXII CCD'
_diffrn_measurement_method 'omega scans'
_diffrn_radiation_monochromator graphite
_diffrn_radiation_source 'fine-focus sealed tube'
_diffrn_radiation_type MoK\a
_diffrn_radiation_wavelength 0.71073
_diffrn_reflns_av_R_equivalents 0.0208
_diffrn_reflns_av_sigmaI/netI 0.0215
_diffrn_reflns_limit_h_max 12
_diffrn_reflns_limit_h_min -12
_diffrn_reflns_limit_k_max 6
_diffrn_reflns_limit_k_min -6
_diffrn_reflns_limit_l_max 35
_diffrn_reflns_limit_l_min -35
_diffrn_reflns_number 11300
_diffrn_reflns_theta_full 25.00
_diffrn_reflns_theta_max 28.69
_diffrn_reflns_theta_min 1.49
_exptl_absorpt_coefficient_mu 0.074
_exptl_absorpt_correction_T_max 0.7457
_exptl_absorpt_correction_T_min 0.6706
_exptl_absorpt_correction_type multi-scan
_exptl_absorpt_process_details SADABS.G.Sheldrick(1999)
_exptl_crystal_colour colorless
_exptl_crystal_density_diffrn 1.272
_exptl_crystal_density_method 'not measured'
_exptl_crystal_description needle
_exptl_crystal_F_000 532
_exptl_crystal_size_max 0.25
_exptl_crystal_size_mid 0.11
_exptl_crystal_size_min 0.10
_refine_diff_density_max 0.315
_refine_diff_density_min -0.173
_refine_diff_density_rms 0.044
_refine_ls_extinction_method none
_refine_ls_goodness_of_fit_ref 1.071
_refine_ls_hydrogen_treatment mixed
_refine_ls_matrix_type full
_refine_ls_number_parameters 229
_refine_ls_number_reflns 3191
_refine_ls_number_restraints 0
_refine_ls_restrained_S_all 1.071
_refine_ls_R_factor_all 0.0543
_refine_ls_R_factor_gt 0.0421
_refine_ls_shift/su_max 0.002
_refine_ls_shift/su_mean 0.000
_refine_ls_structure_factor_coef Fsqd
_refine_ls_weighting_details 'calc w=1/[\s^2^(Fo^2^)+(0.0631P)^2^+0.2785P] where P=(Fo^2^+2Fc^2^)/3'
_refine_ls_weighting_scheme calc
_refine_ls_wR_factor_gt 0.1109
_refine_ls_wR_factor_ref 0.1165
_reflns_number_gt 2598
_reflns_number_total 3191
_reflns_threshold_expression >2sigma(I)
_cod_data_source_file c2cc36267h.txt
_cod_data_source_block c:\desktop\icd_6_wt\try_02
_cod_original_sg_symbol_H-M P21/n
_cod_database_code 7108576

loop_
_symmetry_equiv_pos_as_xyz
'x, y, z'
'-x+1/2, y+1/2, -z+1/2'
'-x, -y, -z'
'x-1/2, -y-1/2, z-1/2'

loop_
_atom_site_label
_atom_site_type_symbol
_atom_site_fract_x
_atom_site_fract_y
_atom_site_fract_z
_atom_site_U_iso_or_equiv
_atom_site_adp_type
_atom_site_occupancy
_atom_site_symmetry_multiplicity
_atom_site_calc_flag
N1 N 0.86124(11) -0.0879(2) 0.06821(4) 0.0271(3) Uani 1 1 d
C1 C 0.50517(12) 0.0920(2) 0.16844(4) 0.0178(2) Uani 1 1 d
C2 C 0.38524(12) 0.0855(2) 0.19179(4) 0.0217(3) Uani 1 1 d
C3 C 0.37324(13) 0.2446(3) 0.23262(4) 0.0233(3) Uani 1 1 d
C4 C 0.47977(13) 0.4145(3) 0.25083(4) 0.0240(3) Uani 1 1 d
C5 C 0.59930(12) 0.4234(2) 0.22829(4) 0.0225(3) Uani 1 1 d
C6 C 0.61395(11) 0.2624(2) 0.18724(4) 0.0186(2) Uani 1 1 d
C7 C 0.73816(12) 0.2702(2) 0.16442(4) 0.0203(2) Uani 1 1 d
C8 C 0.84244(12) 0.2774(2) 0.14548(4) 0.0212(3) Uani 1 1 d
C9 C 0.96248(11) 0.2719(2) 0.12040(4) 0.0200(2) Uani 1 1 d
C10 C 0.97066(12) 0.0808(2) 0.08263(4) 0.0206(3) Uani 1 1 d
C11 C 1.08963(13) 0.0761(3) 0.05871(5) 0.0246(3) Uani 1 1 d
C12 C 1.19518(13) 0.2569(3) 0.07104(5) 0.0254(3) Uani 1 1 d
C13 C 1.18656(13) 0.4471(3) 0.10776(5) 0.0265(3) Uani 1 1 d
C14 C 1.07148(13) 0.4532(3) 0.13244(5) 0.0247(3) Uani 1 1 d
C15 C 0.51394(11) -0.0687(2) 0.12540(4) 0.0188(2) Uani 1 1 d
C16 C 0.51344(11) -0.2006(2) 0.08871(4) 0.0191(2) Uani 1 1 d
C17 C 0.50713(11) -0.3524(2) 0.04377(4) 0.0178(2) Uani 1 1 d
C18 C 0.60001(12) -0.5619(2) 0.03819(4) 0.0196(2) Uani 1 1 d
C19 C 0.40680(12) -0.2925(2) 0.00496(4) 0.0198(2) Uani 1 1 d
H1 H 0.6707(15) -0.610(3) 0.0648(5) 0.027(4) Uiso 1 1 d
H2 H 0.6714(15) 0.541(3) 0.2403(5) 0.026(4) Uiso 1 1 d
H3 H 1.0615(14) 0.581(3) 0.1581(5) 0.026(4) Uiso 1 1 d
H4 H 1.2804(15) 0.250(3) 0.0539(5) 0.030(4) Uiso 1 1 d
H5 H 0.2889(14) 0.236(3) 0.2491(5) 0.027(4) Uiso 1 1 d
H6 H 0.3397(14) -0.153(3) 0.0081(5) 0.027(4) Uiso 1 1 d
H7 H 1.0942(15) -0.063(3) 0.0328(5) 0.031(4) Uiso 1 1 d
H8 H 0.4711(14) 0.525(3) 0.2795(5) 0.026(4) Uiso 1 1 d
H9 H 0.3095(15) -0.031(3) 0.1780(5) 0.026(4) Uiso 1 1 d
H10 H 1.2625(17) 0.578(3) 0.1158(6) 0.041(4) Uiso 1 1 d
H11 H 0.7963(17) -0.114(3) 0.0903(6) 0.041(4) Uiso 1 1 d
H12 H 0.882(2) -0.245(4) 0.0514(7) 0.058(5) Uiso 1 1 d

loop_
_atom_site_aniso_label
_atom_site_aniso_U_11
_atom_site_aniso_U_22
_atom_site_aniso_U_33
_atom_site_aniso_U_23
_atom_site_aniso_U_13
_atom_site_aniso_U_12
N1 0.0230(5) 0.0274(6) 0.0316(6) -0.0060(5) 0.0067(4) -0.0050(4)
C1 0.0210(5) 0.0185(5) 0.0136(5) 0.0009(4) 0.0014(4) 0.0007(4)
C2 0.0224(6) 0.0229(6) 0.0201(5) -0.0020(5) 0.0035(4) -0.0029(5)
C3 0.0237(6) 0.0259(6) 0.0214(6) -0.0008(5) 0.0078(5) 0.0008(5)
C4 0.0292(6) 0.0257(6) 0.0175(5) -0.0047(5) 0.0039(5) 0.0021(5)
C5 0.0238(6) 0.0244(6) 0.0186(5) -0.0035(5) -0.0009(5) -0.0017(5)
C6 0.0203(5) 0.0206(6) 0.0145(5) 0.0015(4) 0.0009(4) 0.0016(4)
C7 0.0209(6) 0.0245(6) 0.0147(5) -0.0011(4) -0.0018(4) -0.0011(5)
C8 0.0213(6) 0.0249(6) 0.0164(5) -0.0002(4) -0.0020(4) -0.0008(5)
C9 0.0178(5) 0.0244(6) 0.0174(5) 0.0045(4) 0.0010(4) 0.0008(4)
C10 0.0201(6) 0.0200(6) 0.0216(5) 0.0034(4) 0.0010(4) 0.0002(4)
C11 0.0239(6) 0.0247(6) 0.0258(6) -0.0008(5) 0.0060(5) 0.0004(5)
C12 0.0212(6) 0.0264(6) 0.0294(6) 0.0050(5) 0.0061(5) 0.0005(5)
C13 0.0220(6) 0.0262(6) 0.0311(7) 0.0027(5) 0.0022(5) -0.0051(5)
C14 0.0232(6) 0.0273(6) 0.0231(6) -0.0018(5) 0.0006(5) -0.0013(5)
C15 0.0181(5) 0.0205(5) 0.0180(5) 0.0016(4) 0.0025(4) -0.0013(4)
C16 0.0186(5) 0.0204(6) 0.0183(5) 0.0006(4) 0.0026(4) -0.0023(4)
C17 0.0193(5) 0.0184(5) 0.0162(5) -0.0006(4) 0.0039(4) -0.0047(4)
C18 0.0201(6) 0.0207(6) 0.0174(5) 0.0012(4) 0.0000(4) -0.0024(4)
C19 0.0203(6) 0.0182(5) 0.0212(6) -0.0006(4) 0.0035(4) 0.0007(4)

loop_
_atom_type_symbol
_atom_type_description
_atom_type_scat_dispersion_real
_atom_type_scat_dispersion_imag
_atom_type_scat_source
C C 0.0033 0.0016 'International Tables Vol C Tables 4.2.6.8 and 6.1.1.4'
H H 0.0000 0.0000 'International Tables Vol C Tables 4.2.6.8 and 6.1.1.4'
N N 0.0061 0.0033 'International Tables Vol C Tables 4.2.6.8 and 6.1.1.4'

loop_
_geom_angle_atom_site_label_1
_geom_angle_atom_site_label_2
_geom_angle_atom_site_label_3
_geom_angle
_geom_angle_site_symmetry_1
C2 C1 C6 119.07(10) .
C2 C1 C15 119.62(10) .
C6 C1 C15 121.29(10) .
C3 C2 C1 120.55(11) .
C2 C3 C4 120.39(11) .
C5 C4 C3 119.92(11) .
C4 C5 C6 120.58(11) .
C5 C6 C1 119.48(10) .
C5 C6 C7 120.34(10) .
C1 C6 C7 120.17(10) .
C8 C7 C6 179.73(13) .
C7 C8 C9 175.86(12) .
C14 C9 C10 119.68(11) .
C14 C9 C8 121.39(11) .
C10 C9 C8 118.92(10) .
N1 C10 C11 121.14(11) .
N1 C10 C9 120.55(11) .
C11 C10 C9 118.24(11) .
C12 C11 C10 121.04(12) .
C11 C12 C13 120.77(12) .
C14 C13 C12 119.37(11) .
C13 C14 C9 120.88(12) .
C16 C15 C1 176.25(12) .
C15 C16 C17 177.35(12) .
C18 C17 C19 119.02(10) .
C18 C17 C16 120.83(10) .
C19 C17 C16 120.15(10) .
C19 C18 C17 120.58(10) 3_645
C18 C19 C17 120.40(11) 3_645

loop_
_geom_bond_atom_site_label_1
_geom_bond_atom_site_label_2
_geom_bond_distance
_geom_bond_site_symmetry_2
N1 C10 1.3838(16) .
C1 C2 1.4033(16) .
C1 C6 1.4136(16) .
C1 C15 1.4357(15) .
C2 C3 1.3863(16) .
C3 C4 1.3916(18) .
C4 C5 1.3880(17) .
C5 C6 1.4013(16) .
C6 C7 1.4332(16) .
C7 C8 1.2002(17) .
C8 C9 1.4310(16) .
C9 C14 1.4082(17) .
C9 C10 1.4128(17) .
C10 C11 1.4035(17) .
C11 C12 1.3832(18) .
C12 C13 1.3889(18) .
C13 C14 1.3820(17) .
C15 C16 1.2005(16) .
C16 C17 1.4409(15) .
C17 C18 1.4007(16) .
C17 C19 1.4019(16) .
C18 C19 1.3829(16) 3_645
C19 C18 1.3829(16) 3_645
